data_1549563
loop_
_publ_author_name
'El-Hiti, Gamal A.'
'Abdel-Wahab, Bakr F.'
'Mostafa, Mohamed S.'
'Khidre, Rizk E.'
'Hegazy, Amany S.'
'Kariuki, Benson M.'

_publ_section_title
;
 (<i>E</i>)-1-[5-Methyl-1-(4-methylphenyl)-1<i>H</i>-1,2,3-triazol-4-yl]-3-(4-nitrophenyl)prop-2-en-1-one
;
_journal_coeditor_code HB4237
_journal_issue 6
_journal_name_full IUCrData
_journal_page_first x180841
_journal_paper_doi 10.1107/S2414314618008416
_journal_volume 3
_journal_year 2018
_chemical_formula_iupac 'C19 H16 N4 O3'
_chemical_formula_moiety 'C19 H16 N4 O3'
_chemical_formula_sum 'C19 H16 N4 O3'
_chemical_formula_weight 348.36
_chemical_name_systematic
(<i>E</i>)-1-[5-Methyl-1-(4-methylphenyl)-1<i>H</i>-1,2,3-triazol-4-yl]-3-(4-nitrophenyl)prop-2-en-1-one
_space_group_crystal_system monoclinic
_space_group_IT_number 14
_space_group_name_Hall '-P 2ybc'
_space_group_name_H-M_alt 'P 1 21/c 1'
_symmetry_space_group_name_Hall '-P 2ybc'
_symmetry_space_group_name_H-M 'P 1 21/c 1'
_atom_sites_solution_hydrogens geom
_atom_sites_solution_primary direct
_audit_creation_method SHELXL-2018/1
_cell_angle_alpha 90
_cell_angle_beta 93.771(4)
_cell_angle_gamma 90
_cell_formula_units_Z 8
_cell_length_a 37.0489(16)
_cell_length_b 13.3154(7)
_cell_length_c 6.9170(4)
_cell_measurement_reflns_used 6548
_cell_measurement_temperature 298(2)
_cell_measurement_theta_max 23.4480
_cell_measurement_theta_min 3.6210
_cell_volume 3404.9(3)
_computing_cell_refinement
;
CrysAlis PRO (Rigaku OD, 2015)
;
_computing_data_collection
;
CrysAlis PRO (Rigaku OD, 2015)
;
_computing_data_reduction
;
CrysAlis PRO (Rigaku OD, 2015)
;
_computing_molecular_graphics
;
ORTEP-3 for Windows (Farrugia, 2012)
;
_computing_publication_material
;
WinGX (Farrugia, 2012) and <i>CHEMDRAW Ultra</i> (Cambridge Soft,
2001)
;
_computing_structure_refinement
;
SHELXL2018 (Sheldrick, 2015)
;
_computing_structure_solution
;
SHELXS (Sheldrick, 2008)
;
_diffrn_ambient_temperature 298(2)
_diffrn_measured_fraction_theta_full 1.000
_diffrn_measured_fraction_theta_max 0.921
_diffrn_measurement_device_type 'Rigaku Oxford Diffraction SuperNova, Dual, Atlas'
_diffrn_measurement_method '\w scans'
_diffrn_radiation_type MoK\a
_diffrn_radiation_wavelength 0.71073
_diffrn_reflns_av_R_equivalents 0.0679
_diffrn_reflns_limit_h_max 50
_diffrn_reflns_limit_h_min -49
_diffrn_reflns_limit_k_max 18
_diffrn_reflns_limit_k_min -16
_diffrn_reflns_limit_l_max 9
_diffrn_reflns_limit_l_min -8
_diffrn_reflns_number 63124
_diffrn_reflns_theta_full 25.242
_diffrn_reflns_theta_max 29.792
_diffrn_reflns_theta_min 0.551
_diffrn_standards_decay_% 0
_diffrn_standards_interval_count 0
_diffrn_standards_interval_time 0
_diffrn_standards_number 0
_exptl_absorpt_coefficient_mu 0.095
_exptl_absorpt_correction_T_max 1.000
_exptl_absorpt_correction_T_min 0.674
_exptl_absorpt_correction_type gaussian
_exptl_absorpt_process_details
;
(CrysAlis PRO; Rigaku OD, 2015)
;
_exptl_crystal_colour colourless
_exptl_crystal_density_diffrn 1.359
_exptl_crystal_description plate
_exptl_crystal_F_000 1456
_exptl_crystal_size_max 0.317
_exptl_crystal_size_mid 0.103
_exptl_crystal_size_min 0.047
_refine_diff_density_max 0.243
_refine_diff_density_min -0.206
_refine_ls_extinction_coef 0.0014(5)
_refine_ls_extinction_expression Fc^*^=kFc[1+0.001xFc^2^\l^3^/sin(2\q)]^-1/4^
_refine_ls_extinction_method
;
SHELXL2018 (Sheldrick, 2015)
;
_refine_ls_goodness_of_fit_ref 1.029
_refine_ls_hydrogen_treatment constr
_refine_ls_matrix_type full
_refine_ls_number_parameters 474
_refine_ls_number_reflns 8971
_refine_ls_number_restraints 0
_refine_ls_restrained_S_all 1.029
_refine_ls_R_factor_all 0.1747
_refine_ls_R_factor_gt 0.0756
_refine_ls_shift/su_max 0.001
_refine_ls_shift/su_mean 0.000
_refine_ls_structure_factor_coef Fsqd
_refine_ls_weighting_details 'w=1/[\s^2^(Fo^2^)+(0.0948P)^2^+1.2738P] where P=(Fo^2^+2Fc^2^)/3'
_refine_ls_weighting_scheme calc
_refine_ls_wR_factor_gt 0.2124
_refine_ls_wR_factor_ref 0.2667
_reflns_number_gt 3659
_reflns_number_total 8971
_reflns_threshold_expression 'I > 2\s(I)'
_cod_data_source_file hb4237sup1.cif
_cod_data_source_block I
_cod_database_code 1549563
_shelx_space_group_comment
;
The symmetry employed for this shelxl refinement is uniquely defined
by the following loop, which should always be used as a source of
symmetry information in preference to the above space-group names.
They are only intended as comments.
;
_shelx_estimated_absorpt_t_min 0.971
_shelx_estimated_absorpt_t_max 0.996

loop_
_space_group_symop_operation_xyz
'x, y, z'
'-x, y+1/2, -z+1/2'
'-x, -y, -z'
'x, -y-1/2, z-1/2'

loop_
_atom_site_type_symbol
_atom_site_label
_atom_site_fract_x
_atom_site_fract_y
_atom_site_fract_z
_atom_site_U_iso_or_equiv
_atom_site_adp_type
_atom_site_calc_flag
_atom_site_occupancy
C C1 -0.07838(7) 0.12435(19) -0.2371(4) 0.0580(7) Uani d 1
C C2 -0.04399(8) 0.1502(2) -0.2812(5) 0.0627(8) Uani d 1
H H2 -0.039433 0.172105 -0.404890 0.075 Uiso calc 1
C C3 -0.01634(8) 0.1429(2) -0.1384(5) 0.0599(7) Uani d 1
H H3 0.007096 0.159754 -0.166562 0.072 Uiso calc 1
C C4 -0.02302(7) 0.11057(19) 0.0478(4) 0.0543(7) Uani d 1
C C5 -0.05831(7) 0.0828(2) 0.0840(4) 0.0631(8) Uani d 1
H H5 -0.063094 0.058709 0.205980 0.076 Uiso calc 1
C C6 -0.08603(8) 0.0902(2) -0.0567(5) 0.0648(8) Uani d 1
H H6 -0.109505 0.072585 -0.030726 0.078 Uiso calc 1
C C7 0.00480(7) 0.1046(2) 0.2058(4) 0.0592(7) Uani d 1
H H7 -0.002538 0.078724 0.321835 0.071 Uiso calc 1
C C8 0.03925(8) 0.1312(2) 0.2057(5) 0.0619(8) Uani d 1
H H8 0.047871 0.158574 0.093852 0.074 Uiso calc 1
C C9 0.06411(8) 0.1186(2) 0.3780(5) 0.0603(7) Uani d 1
C C10 0.10290(7) 0.1286(2) 0.3535(4) 0.0560(7) Uani d 1
C C11 0.13136(7) 0.1187(2) 0.4903(4) 0.0553(7) Uani d 1
C C12 0.13269(8) 0.0982(3) 0.7006(4) 0.0721(9) Uani d 1
H H12A 0.129704 0.027512 0.721556 0.108 Uiso calc 1
H H12B 0.113607 0.134274 0.757428 0.108 Uiso calc 1
H H12C 0.155609 0.119531 0.759303 0.108 Uiso calc 1
C C13 0.19821(8) 0.1305(2) 0.4518(4) 0.0608(7) Uani d 1
C C14 0.21867(8) 0.2157(3) 0.4340(5) 0.0753(9) Uani d 1
H H14 0.208141 0.274356 0.383623 0.090 Uiso calc 1
C C15 0.25505(9) 0.2132(3) 0.4920(5) 0.0826(10) Uani d 1
H H15 0.268888 0.270852 0.479493 0.099 Uiso calc 1
C C16 0.27134(9) 0.1279(3) 0.5677(5) 0.0765(9) Uani d 1
C C17 0.25024(10) 0.0440(3) 0.5858(5) 0.0898(11) Uani d 1
H H17 0.260667 -0.014127 0.638841 0.108 Uiso calc 1
C C18 0.21388(9) 0.0441(3) 0.5269(5) 0.0788(9) Uani d 1
H H18 0.200120 -0.013821 0.537950 0.095 Uiso calc 1
C C19 0.31105(9) 0.1268(3) 0.6318(6) 0.1083(14) Uani d 1
H H19A 0.322354 0.186336 0.586151 0.162 Uiso calc 1
H H19B 0.322231 0.068656 0.579273 0.162 Uiso calc 1
H H19C 0.313852 0.124572 0.770678 0.162 Uiso calc 1
C C20 0.58057(8) -0.1266(2) 0.7190(5) 0.0632(8) Uani d 1
C C21 0.58744(8) -0.0966(2) 0.5356(5) 0.0711(9) Uani d 1
H H21 0.610895 -0.081986 0.504159 0.085 Uiso calc 1
C C22 0.55883(8) -0.0886(2) 0.3986(5) 0.0718(9) Uani d 1
H H22 0.563061 -0.066482 0.274590 0.086 Uiso calc 1
C C23 0.52374(8) -0.1128(2) 0.4423(5) 0.0603(7) Uani d 1
C C24 0.51790(8) -0.1418(2) 0.6319(5) 0.0653(8) Uani d 1
H H24 0.494571 -0.156823 0.664967 0.078 Uiso calc 1
C C25 0.54634(8) -0.1486(2) 0.7709(5) 0.0657(8) Uani d 1
H H25 0.542365 -0.167648 0.897098 0.079 Uiso calc 1
C C26 0.49517(8) -0.1071(2) 0.2878(5) 0.0658(8) Uani d 1
H H26 0.502228 -0.084686 0.168661 0.079 Uiso calc 1
C C27 0.46064(8) -0.1294(2) 0.2946(5) 0.0675(8) Uani d 1
H H27 0.452087 -0.151649 0.410576 0.081 Uiso calc 1
C C28 0.43530(8) -0.1200(2) 0.1224(5) 0.0645(8) Uani d 1
C C29 0.39649(8) -0.1240(2) 0.1530(4) 0.0591(7) Uani d 1
C C30 0.36728(8) -0.1201(2) 0.0187(4) 0.0583(7) Uani d 1
C C31 0.36487(9) -0.1119(3) -0.1951(4) 0.0731(9) Uani d 1
H H31A 0.341635 -0.135380 -0.245605 0.110 Uiso calc 1
H H31B 0.383516 -0.151866 -0.246773 0.110 Uiso calc 1
H H31C 0.367886 -0.042954 -0.231519 0.110 Uiso calc 1
C C32 0.30061(8) -0.1231(2) 0.0704(4) 0.0613(7) Uani d 1
C C33 0.27922(9) -0.0428(3) 0.1153(5) 0.0832(10) Uani d 1
H H33 0.289304 0.013852 0.176028 0.100 Uiso calc 1
C C34 0.24234(10) -0.0485(3) 0.0680(6) 0.0915(11) Uani d 1
H H34 0.227794 0.005537 0.097475 0.110 Uiso calc 1
C C35 0.22651(9) -0.1313(3) -0.0210(5) 0.0820(10) Uani d 1
C C36 0.24885(8) -0.2099(3) -0.0643(5) 0.0794(10) Uani d 1
H H36 0.238849 -0.266349 -0.126179 0.095 Uiso calc 1
C C37 0.28570(8) -0.2070(3) -0.0181(5) 0.0717(9) Uani d 1
H H37 0.300229 -0.261252 -0.046600 0.086 Uiso calc 1
C C38 0.18607(9) -0.1370(4) -0.0680(6) 0.1171(16) Uani d 1
H H38A 0.176022 -0.189193 0.007869 0.176 Uiso calc 1
H H38B 0.181355 -0.151663 -0.203171 0.176 Uiso calc 1
H H38C 0.175199 -0.073923 -0.038342 0.176 Uiso calc 1
N N1 -0.10784(8) 0.13323(19) -0.3873(4) 0.0706(7) Uani d 1
N N2 0.11600(7) 0.1475(2) 0.1767(4) 0.0681(7) Uani d 1
N N3 0.15105(7) 0.1491(2) 0.1965(4) 0.0724(7) Uani d 1
N N4 0.16083(6) 0.13206(18) 0.3880(3) 0.0604(6) Uani d 1
N N5 0.61118(8) -0.13453(19) 0.8654(5) 0.0738(7) Uani d 1
N N6 0.38406(7) -0.12831(19) 0.3349(4) 0.0689(7) Uani d 1
N N7 0.34928(7) -0.1266(2) 0.3210(4) 0.0726(7) Uani d 1
N N8 0.33869(6) -0.12202(18) 0.1281(3) 0.0606(6) Uani d 1
O O1 -0.13863(6) 0.1115(2) -0.3461(4) 0.0946(8) Uani d 1
O O2 -0.10091(7) 0.1614(2) -0.5489(4) 0.0976(8) Uani d 1
O O3 0.05331(6) 0.0976(2) 0.5370(3) 0.0866(7) Uani d 1
O O4 0.64161(7) -0.1192(2) 0.8154(4) 0.1034(9) Uani d 1
O O5 0.60489(7) -0.1547(2) 1.0319(4) 0.1060(9) Uani d 1
O O6 0.44557(6) -0.1070(2) -0.0403(4) 0.0931(8) Uani d 1

loop_
_atom_site_aniso_label
_atom_site_aniso_U_11
_atom_site_aniso_U_22
_atom_site_aniso_U_33
_atom_site_aniso_U_12
_atom_site_aniso_U_13
_atom_site_aniso_U_23
C1 0.0532(17) 0.0548(16) 0.0664(19) 0.0035(12) 0.0071(14) -0.0021(14)
C2 0.0662(19) 0.0568(17) 0.067(2) -0.0019(13) 0.0151(15) 0.0063(14)
C3 0.0507(16) 0.0559(17) 0.075(2) -0.0062(12) 0.0175(15) 0.0027(14)
C4 0.0482(15) 0.0498(15) 0.0659(18) -0.0015(11) 0.0124(13) -0.0047(13)
C5 0.0530(17) 0.0751(19) 0.0626(19) -0.0030(14) 0.0147(14) 0.0042(15)
C6 0.0482(16) 0.077(2) 0.070(2) -0.0022(13) 0.0143(15) 0.0023(16)
C7 0.0508(16) 0.0584(17) 0.0694(19) -0.0001(12) 0.0114(14) -0.0065(14)
C8 0.0569(18) 0.0591(18) 0.070(2) -0.0041(12) 0.0063(14) 0.0004(14)
C9 0.0517(17) 0.0634(18) 0.067(2) -0.0047(12) 0.0086(14) -0.0042(14)
C10 0.0544(17) 0.0588(17) 0.0551(17) -0.0052(12) 0.0055(13) -0.0021(13)
C11 0.0522(16) 0.0640(17) 0.0509(16) -0.0056(12) 0.0111(13) -0.0025(13)
C12 0.0648(19) 0.094(2) 0.0578(19) -0.0033(16) 0.0097(15) 0.0030(16)
C13 0.0523(17) 0.082(2) 0.0484(16) -0.0002(14) 0.0081(13) -0.0001(14)
C14 0.0531(18) 0.091(2) 0.081(2) -0.0015(16) -0.0004(15) 0.0130(18)
C15 0.065(2) 0.098(3) 0.086(2) -0.0084(18) 0.0080(17) 0.012(2)
C16 0.0585(19) 0.108(3) 0.064(2) 0.0062(18) 0.0111(15) 0.0039(19)
C17 0.072(2) 0.105(3) 0.094(3) 0.019(2) 0.0116(19) 0.018(2)
C18 0.067(2) 0.082(2) 0.088(2) -0.0019(17) 0.0091(17) 0.0082(19)
C19 0.059(2) 0.152(4) 0.113(3) 0.011(2) 0.004(2) 0.006(3)
C20 0.0609(19) 0.0534(17) 0.076(2) 0.0014(13) 0.0101(16) -0.0024(15)
C21 0.0543(18) 0.083(2) 0.078(2) -0.0059(14) 0.0162(16) -0.0006(17)
C22 0.0600(19) 0.083(2) 0.074(2) -0.0078(15) 0.0194(16) 0.0048(17)
C23 0.0596(18) 0.0510(16) 0.072(2) 0.0007(12) 0.0143(15) -0.0025(14)
C24 0.0580(18) 0.0580(18) 0.082(2) -0.0059(13) 0.0202(16) 0.0014(15)
C25 0.0653(19) 0.0604(18) 0.073(2) -0.0025(14) 0.0156(16) 0.0068(15)
C26 0.0598(19) 0.0648(18) 0.074(2) -0.0031(13) 0.0155(16) -0.0007(15)
C27 0.0639(19) 0.0631(19) 0.076(2) -0.0044(13) 0.0108(16) 0.0025(15)
C28 0.0620(19) 0.0643(18) 0.068(2) -0.0047(13) 0.0123(16) -0.0009(15)
C29 0.0585(18) 0.0630(18) 0.0565(18) -0.0063(13) 0.0080(14) -0.0006(13)
C30 0.0619(18) 0.0612(17) 0.0533(17) -0.0027(13) 0.0146(14) 0.0002(13)
C31 0.072(2) 0.095(2) 0.0527(18) 0.0003(16) 0.0104(15) 0.0041(16)
C32 0.0520(17) 0.081(2) 0.0513(17) 0.0014(14) 0.0087(13) -0.0022(15)
C33 0.079(2) 0.093(2) 0.079(2) 0.0093(18) 0.0122(18) -0.0109(19)
C34 0.076(2) 0.113(3) 0.087(3) 0.029(2) 0.0158(19) 0.001(2)
C35 0.062(2) 0.122(3) 0.063(2) 0.006(2) 0.0097(16) 0.014(2)
C36 0.0568(19) 0.111(3) 0.070(2) -0.0038(18) 0.0024(15) -0.0100(19)
C37 0.0595(19) 0.087(2) 0.069(2) 0.0032(16) 0.0077(15) -0.0144(17)
C38 0.049(2) 0.189(5) 0.114(3) 0.009(2) 0.004(2) 0.034(3)
N1 0.0702(19) 0.0667(17) 0.075(2) 0.0048(12) 0.0063(15) -0.0023(14)
N2 0.0590(16) 0.0903(18) 0.0553(16) -0.0104(12) 0.0056(12) 0.0003(13)
N3 0.0589(16) 0.105(2) 0.0532(16) -0.0093(13) 0.0056(12) 0.0033(14)
N4 0.0528(14) 0.0773(16) 0.0516(14) -0.0035(11) 0.0064(11) 0.0016(12)
N5 0.0654(18) 0.0686(17) 0.088(2) 0.0019(12) 0.0051(16) 0.0007(15)
N6 0.0574(16) 0.0926(19) 0.0569(16) -0.0143(12) 0.0045(12) -0.0005(13)
N7 0.0579(16) 0.109(2) 0.0514(15) -0.0133(13) 0.0076(12) -0.0052(14)
N8 0.0597(15) 0.0761(16) 0.0465(14) -0.0053(11) 0.0082(11) -0.0032(11)
O1 0.0585(15) 0.124(2) 0.1007(19) -0.0007(13) -0.0004(13) 0.0072(15)
O2 0.0954(19) 0.121(2) 0.0752(18) 0.0013(15) 0.0009(14) 0.0185(15)
O3 0.0658(14) 0.127(2) 0.0683(15) -0.0105(12) 0.0155(11) 0.0042(14)
O4 0.0617(16) 0.134(2) 0.114(2) -0.0016(13) 0.0062(14) 0.0149(17)
O5 0.0969(19) 0.138(2) 0.083(2) 0.0019(16) 0.0039(15) 0.0209(17)
O6 0.0722(15) 0.137(2) 0.0726(16) -0.0047(13) 0.0210(12) 0.0044(14)

loop_
_atom_type_symbol
_atom_type_description
_atom_type_scat_dispersion_real
_atom_type_scat_dispersion_imag
_atom_type_scat_source
C C 0.0033 0.0016 'International Tables Vol C Tables 4.2.6.8 and 6.1.1.4'
H H 0.0000 0.0000 'International Tables Vol C Tables 4.2.6.8 and 6.1.1.4'
N N 0.0061 0.0033 'International Tables Vol C Tables 4.2.6.8 and 6.1.1.4'
O O 0.0106 0.0060 'International Tables Vol C Tables 4.2.6.8 and 6.1.1.4'

loop_
_geom_angle_atom_site_label_1
_geom_angle_atom_site_label_2
_geom_angle_atom_site_label_3
_geom_angle
C2 C1 C6 122.3(3)
C2 C1 N1 118.8(3)
C6 C1 N1 118.9(3)
C1 C2 C3 118.7(3)
C1 C2 H2 120.7
C3 C2 H2 120.7
C2 C3 C4 121.0(3)
C2 C3 H3 119.5
C4 C3 H3 119.5
C3 C4 C5 118.2(3)
C3 C4 C7 123.4(2)
C5 C4 C7 118.4(3)
C6 C5 C4 121.3(3)
C6 C5 H5 119.4
C4 C5 H5 119.4
C5 C6 C1 118.6(3)
C5 C6 H6 120.7
C1 C6 H6 120.7
C8 C7 C4 128.3(3)
C8 C7 H7 115.9
C4 C7 H7 115.9
C7 C8 C9 121.5(3)
C7 C8 H8 119.3
C9 C8 H8 119.3
O3 C9 C10 120.3(3)
O3 C9 C8 122.0(3)
C10 C9 C8 117.6(3)
N2 C10 C11 109.3(2)
N2 C10 C9 121.9(3)
C11 C10 C9 128.7(3)
N4 C11 C10 103.7(2)
N4 C11 C12 124.3(3)
C10 C11 C12 132.0(2)
C11 C12 H12A 109.5
C11 C12 H12B 109.5
H12A C12 H12B 109.5
C11 C12 H12C 109.5
H12A C12 H12C 109.5
H12B C12 H12C 109.5
C18 C13 C14 120.2(3)
C18 C13 N4 120.4(3)
C14 C13 N4 119.4(3)
C13 C14 C15 119.2(3)
C13 C14 H14 120.4
C15 C14 H14 120.4
C16 C15 C14 121.8(3)
C16 C15 H15 119.1
C14 C15 H15 119.1
C17 C16 C15 117.9(3)
C17 C16 C19 121.0(3)
C15 C16 C19 121.0(3)
C16 C17 C18 121.5(3)
C16 C17 H17 119.2
C18 C17 H17 119.2
C13 C18 C17 119.4(3)
C13 C18 H18 120.3
C17 C18 H18 120.3
C16 C19 H19A 109.5
C16 C19 H19B 109.5
H19A C19 H19B 109.5
C16 C19 H19C 109.5
H19A C19 H19C 109.5
H19B C19 H19C 109.5
C21 C20 C25 122.4(3)
C21 C20 N5 118.4(3)
C25 C20 N5 119.2(3)
C20 C21 C22 118.5(3)
C20 C21 H21 120.7
C22 C21 H21 120.7
C21 C22 C23 121.3(3)
C21 C22 H22 119.3
C23 C22 H22 119.3
C22 C23 C24 118.2(3)
C22 C23 C26 118.2(3)
C24 C23 C26 123.6(3)
C25 C24 C23 120.8(3)
C25 C24 H24 119.6
C23 C24 H24 119.6
C20 C25 C24 118.7(3)
C20 C25 H25 120.7
C24 C25 H25 120.7
C27 C26 C23 128.5(3)
C27 C26 H26 115.7
C23 C26 H26 115.7
C26 C27 C28 121.4(3)
C26 C27 H27 119.3
C28 C27 H27 119.3
O6 C28 C29 120.3(3)
O6 C28 C27 122.4(3)
C29 C28 C27 117.3(3)
N6 C29 C30 108.9(2)
N6 C29 C28 121.7(3)
C30 C29 C28 129.3(3)
N8 C30 C29 103.5(2)
N8 C30 C31 124.5(3)
C29 C30 C31 132.0(3)
C30 C31 H31A 109.5
C30 C31 H31B 109.5
H31A C31 H31B 109.5
C30 C31 H31C 109.5
H31A C31 H31C 109.5
H31B C31 H31C 109.5
C37 C32 C33 120.8(3)
C37 C32 N8 119.3(3)
C33 C32 N8 119.8(3)
C32 C33 C34 118.5(3)
C32 C33 H33 120.8
C34 C33 H33 120.8
C35 C34 C33 122.3(3)
C35 C34 H34 118.8
C33 C34 H34 118.8
C34 C35 C36 117.4(3)
C34 C35 C38 121.6(4)
C36 C35 C38 121.0(4)
C35 C36 C37 121.8(3)
C35 C36 H36 119.1
C37 C36 H36 119.1
C32 C37 C36 119.2(3)
C32 C37 H37 120.4
C36 C37 H37 120.4
C35 C38 H38A 109.5
C35 C38 H38B 109.5
H38A C38 H38B 109.5
C35 C38 H38C 109.5
H38A C38 H38C 109.5
H38B C38 H38C 109.5
O2 N1 O1 122.6(3)
O2 N1 C1 118.9(3)
O1 N1 C1 118.5(3)
N3 N2 C10 108.7(2)
N2 N3 N4 107.4(2)
C11 N4 N3 110.9(2)
C11 N4 C13 129.7(3)
N3 N4 C13 119.4(2)
O4 N5 O5 122.9(3)
O4 N5 C20 118.5(3)
O5 N5 C20 118.6(3)
N7 N6 C29 109.0(2)
N6 N7 N8 107.2(2)
C30 N8 N7 111.4(2)
C30 N8 C32 129.7(3)
N7 N8 C32 118.9(2)

loop_
_geom_bond_atom_site_label_1
_geom_bond_atom_site_label_2
_geom_bond_distance
C1 C2 1.373(4)
C1 C6 1.375(4)
C1 N1 1.462(4)
C2 C3 1.379(4)
C2 H2 0.9300
C3 C4 1.395(4)
C3 H3 0.9300
C4 C5 1.397(4)
C4 C7 1.454(4)
C5 C6 1.372(4)
C5 H5 0.9300
C6 H6 0.9300
C7 C8 1.325(4)
C7 H7 0.9300
C8 C9 1.467(4)
C8 H8 0.9300
C9 O3 1.228(3)
C9 C10 1.464(4)
C10 N2 1.368(3)
C10 C11 1.376(4)
C11 N4 1.351(3)
C11 C12 1.478(4)
C12 H12A 0.9600
C12 H12B 0.9600
C12 H12C 0.9600
C13 C18 1.375(4)
C13 C14 1.375(4)
C13 N4 1.426(4)
C14 C15 1.381(4)
C14 H14 0.9300
C15 C16 1.375(5)
C15 H15 0.9300
C16 C17 1.373(5)
C16 C19 1.509(5)
C17 C18 1.381(5)
C17 H17 0.9300
C18 H18 0.9300
C19 H19A 0.9600
C19 H19B 0.9600
C19 H19C 0.9600
C20 C21 1.370(4)
C20 C25 1.372(4)
C20 N5 1.473(4)
C21 C22 1.379(4)
C21 H21 0.9300
C22 C23 1.392(4)
C22 H22 0.9300
C23 C24 1.398(4)
C23 C26 1.456(4)
C24 C25 1.382(4)
C24 H24 0.9300
C25 H25 0.9300
C26 C27 1.317(4)
C26 H26 0.9300
C27 C28 1.473(5)
C27 H27 0.9300
C28 O6 1.223(4)
C28 C29 1.468(4)
C29 N6 1.369(4)
C29 C30 1.380(4)
C30 N8 1.342(3)
C30 C31 1.480(4)
C31 H31A 0.9600
C31 H31B 0.9600
C31 H31C 0.9600
C32 C37 1.372(4)
C32 C33 1.378(4)
C32 N8 1.441(4)
C33 C34 1.386(5)
C33 H33 0.9300
C34 C35 1.375(5)
C34 H34 0.9300
C35 C36 1.379(5)
C35 C38 1.514(5)
C36 C37 1.382(4)
C36 H36 0.9300
C37 H37 0.9300
C38 H38A 0.9600
C38 H38B 0.9600
C38 H38C 0.9600
N1 O2 1.222(3)
N1 O1 1.229(3)
N2 N3 1.297(3)
N3 N4 1.369(3)
N5 O4 1.218(3)
N5 O5 1.220(3)
N6 N7 1.286(3)
N7 N8 1.367(3)

loop_
_geom_hbond_atom_site_label_D
_geom_hbond_atom_site_label_H
_geom_hbond_atom_site_label_A
_geom_hbond_site_symmetry_A
_geom_hbond_distance_DH
_geom_hbond_distance_HA
_geom_hbond_distance_DA
_geom_hbond_angle_DHA
C37 H37 N7 4_555 0.93 2.57 3.470(4) 164
C36 H36 Cg6 4_555 0.93 3.00 3.646(4) 128
N1 O1 Cg1 3_555 1.229(3) 3.297(3) 3.724(3) 100.62(18)
N5 O4 Cg4 3_656 1.218(3) 3.257(3) 3.565(3) 94.44(18)

_cod_database_fobs_code 1549563
